data_1558971
loop_
_publ_author_name
'He, Chuan'
'Yang, Wu'
'Li, Yingzi'
'Zhu, Jiefeng'
'Liu, Wentan'
'Ke, Jie'

_publ_section_title
;
 Lewis Acid-Assisted Ir(III) Reductive Elimination Enables Construction of
 Seven-Membered-Ring Sulfoxides
;
_journal_name_full 'Chemical Science'
_journal_paper_doi 10.1039/D0SC04180G
_journal_year 2020
_chemical_formula_moiety 'C28 H27 Ag2 F6 Ir O5 S'
_chemical_formula_sum 'C28 H27 Ag2 F6 Ir O5 S'
_chemical_formula_weight 997.49
_space_group_crystal_system triclinic
_space_group_IT_number 2
_space_group_name_Hall '-P 1'
_space_group_name_H-M_alt 'P -1'
_atom_sites_solution_hydrogens mixed
_atom_sites_solution_primary dual
_audit_creation_date 2019-05-10
_audit_creation_method
;
Olex2 1.2
(compiled 2018.05.29 svn.r3508 for OlexSys, GUI svn.r5506)
;
_audit_update_record
;
2019-07-27 deposited with the CCDC.	2020-08-31 downloaded from the CCDC.
;
_cell_angle_alpha 89.3620(10)
_cell_angle_beta 73.4700(10)
_cell_angle_gamma 68.1400(10)
_cell_formula_units_Z 2
_cell_length_a 9.9702(5)
_cell_length_b 12.7689(6)
_cell_length_c 13.1134(6)
_cell_measurement_reflns_used 9906
_cell_measurement_temperature 100
_cell_measurement_theta_max 27.58
_cell_measurement_theta_min 2.25
_cell_volume 1476.92(12)
_computing_cell_refinement 'SAINT V8.38A (?, 2016)'
_computing_data_reduction 'SAINT V8.38A (?, 2016)'
_computing_molecular_graphics 'Olex2 (Dolomanov et al., 2009)'
_computing_publication_material 'Olex2 (Dolomanov et al., 2009)'
_computing_structure_refinement 'XL (Sheldrick, 2008)'
_computing_structure_solution 'ShelXT (Sheldrick, 2015)'
_diffrn_ambient_temperature 100
_diffrn_detector 'Bruker PHOTO 100 area detector'
_diffrn_detector_area_resol_mean 7.9
_diffrn_detector_type 'CCD area detector'
_diffrn_measured_fraction_theta_full 0.998
_diffrn_measured_fraction_theta_max 0.996
_diffrn_measurement_device 'three-circle diffractometer'
_diffrn_measurement_device_type 'Bruker PHOTO 100 area detector'
_diffrn_measurement_method '\w and \f scans'
_diffrn_radiation_monochromator 'mirror optics'
_diffrn_radiation_probe x-ray
_diffrn_radiation_type MoK\a
_diffrn_radiation_wavelength 0.71073
_diffrn_reflns_av_R_equivalents 0.0685
_diffrn_reflns_av_unetI/netI 0.0537
_diffrn_reflns_Laue_measured_fraction_full 0.998
_diffrn_reflns_Laue_measured_fraction_max 0.996
_diffrn_reflns_limit_h_max 12
_diffrn_reflns_limit_h_min -12
_diffrn_reflns_limit_k_max 16
_diffrn_reflns_limit_k_min -16
_diffrn_reflns_limit_l_max 17
_diffrn_reflns_limit_l_min -16
_diffrn_reflns_number 25782
_diffrn_reflns_point_group_measured_fraction_full 0.998
_diffrn_reflns_point_group_measured_fraction_max 0.996
_diffrn_reflns_theta_full 25.242
_diffrn_reflns_theta_max 27.603
_diffrn_reflns_theta_min 2.245
_diffrn_source 'microfocus sealed X-ray tube'
_diffrn_source_type 'Incoatec I\ms'
_diffrn_standards_number 0
_exptl_absorpt_coefficient_mu 5.953
_exptl_absorpt_correction_T_max 0.0949
_exptl_absorpt_correction_T_min 0.0332
_exptl_absorpt_correction_type multi-scan
_exptl_absorpt_process_details
'SADABS-2016/2 (Bruker,2016/2) was used for absorption correction. wR2(int) was 0.1426 before and 0.0905 after correction. The Ratio of minimum to maximum transmission is 0.3498. The \l/2 correction factor is Not present.'
_exptl_crystal_colour brown
_exptl_crystal_colour_primary brown
_exptl_crystal_density_diffrn 2.243
_exptl_crystal_description block
_exptl_crystal_F_000 952
_exptl_crystal_size_max 0.42
_exptl_crystal_size_mid 0.35
_exptl_crystal_size_min 0.31
_refine_diff_density_max 2.833
_refine_diff_density_min -1.580
_refine_diff_density_rms 0.226
_refine_ls_extinction_coef 0.0026(3)
_refine_ls_extinction_expression Fc^*^=kFc[1+0.001xFc^2^\l^3^/sin(2\q)]^-1/4^
_refine_ls_extinction_method 'SHELXL-2016/6 (Sheldrick 2016)'
_refine_ls_goodness_of_fit_ref 1.036
_refine_ls_hydrogen_treatment constr
_refine_ls_matrix_type full
_refine_ls_number_parameters 394
_refine_ls_number_reflns 6804
_refine_ls_number_restraints 0
_refine_ls_restrained_S_all 1.036
_refine_ls_R_factor_all 0.0369
_refine_ls_R_factor_gt 0.0342
_refine_ls_shift/su_max 0.002
_refine_ls_shift/su_mean 0.000
_refine_ls_structure_factor_coef Fsqd
_refine_ls_weighting_details 'w=1/[\s^2^(Fo^2^)+(0.0369P)^2^+3.3607P] where P=(Fo^2^+2Fc^2^)/3'
_refine_ls_weighting_scheme calc
_refine_ls_wR_factor_gt 0.0839
_refine_ls_wR_factor_ref 0.0856
_reflns_Friedel_coverage 0.000
_reflns_number_gt 6386
_reflns_number_total 6804
_reflns_threshold_expression 'I > 2\s(I)'
_cod_data_source_file d0sc04180g2.cif
_cod_data_source_block cxy0740_0m
_cod_database_code 1558971
_shelx_shelxl_version_number 2016/6
_shelx_space_group_comment
;
The symmetry employed for this shelxl refinement is uniquely defined
by the following loop, which should always be used as a source of
symmetry information in preference to the above space-group names.
They are only intended as comments.
;
_shelx_estimated_absorpt_t_max 0.260
_shelx_estimated_absorpt_t_min 0.189
_olex2_refinement_description
;
1. Fixed Uiso
 At 1.2 times of:
  All C(H) groups, All C(H,H) groups
 At 1.5 times of:
  All C(H,H,H) groups
2.a Riding coordinates:
 C18(H18), C17(H17), C6(H6)
2.b Secondary CH2 refined with riding coordinates:
 C3(H3A,H3B), C12(H12A,H12B)
2.c Aromatic/amide H refined with riding coordinates:
 C15(H15), C9(H9), C11(H11), C16(H16), C10(H10)
2.d Idealised Me refined as rotating group:
 C24(H24A,H24B,H24C), C28(H28A,H28B,H28C), C27(H27A,H27B,H27C), C25(H25A,H25B,
 H25C), C26(H26A,H26B,H26C)
;
_olex2_submission_special_instructions 'No special instructions were received'

loop_
_space_group_symop_operation_xyz
'x, y, z'
'-x, -y, -z'

loop_
_atom_site_label
_atom_site_type_symbol
_atom_site_fract_x
_atom_site_fract_y
_atom_site_fract_z
_atom_site_U_iso_or_equiv
_atom_site_adp_type
_atom_site_occupancy
_atom_site_site_symmetry_order
_atom_site_calc_flag
_atom_site_refinement_flags_posn
_atom_site_refinement_flags_adp
_atom_site_refinement_flags_occupancy
_atom_site_disorder_assembly
_atom_site_disorder_group
Ir1 Ir 0.72910(2) 0.23473(2) 0.27815(2) 0.01449(8) Uani 1 1 d . . . . .
Ag1 Ag 0.81169(4) 0.50423(3) 0.56077(3) 0.02215(10) Uani 1 1 d . . . . .
Ag2 Ag 0.63638(4) 0.42738(3) 0.02895(3) 0.02576(10) Uani 1 1 d . . . . .
S1 S 0.72833(12) 0.38772(9) 0.35094(9) 0.0167(2) Uani 1 1 d . . . . .
F1 F 0.8226(4) 0.8739(2) 0.4531(3) 0.0335(7) Uani 1 1 d . . . . .
F4 F 0.6043(4) 0.7684(3) 0.2038(3) 0.0383(8) Uani 1 1 d . . . . .
F2 F 1.0226(4) 0.7609(3) 0.3374(3) 0.0448(9) Uani 1 1 d . . . . .
F3 F 0.8063(5) 0.8063(3) 0.3116(3) 0.0520(10) Uani 1 1 d . . . . .
F5 F 0.3850(4) 0.8640(3) 0.1915(4) 0.0730(16) Uani 1 1 d . . . . .
F6 F 0.5827(7) 0.8383(4) 0.0582(4) 0.0710(14) Uani 1 1 d . . . . .
O4 O 0.6280(4) 0.5927(3) 0.0831(3) 0.0234(7) Uani 1 1 d . . . . .
O5 O 0.6032(4) 0.3027(3) -0.0681(3) 0.0252(7) Uani 1 1 d . . . . .
O1 O 0.7204(4) 0.4006(3) 0.4647(3) 0.0223(7) Uani 1 1 d . . . . .
O3 O 0.7664(5) 0.6441(3) 0.4262(4) 0.0424(10) Uani 1 1 d . . . . .
O2 O 1.0652(5) 0.3544(3) 0.4932(3) 0.0384(10) Uani 1 1 d . . . . .
C15 C 0.4494(5) 0.3097(4) 0.2004(4) 0.0218(9) Uani 1 1 d . . . . .
H15 H 0.486798 0.232637 0.171821 0.026 Uiso 1 1 calc R . . . .
C19 C 0.8961(5) 0.0534(3) 0.2443(4) 0.0201(9) Uani 1 1 d . . . . .
C2 C 0.8768(6) 0.7806(4) 0.3851(4) 0.0235(10) Uani 1 1 d . . . . .
C9 C 0.9562(5) 0.2742(4) -0.0487(4) 0.0223(9) Uani 1 1 d . . . . .
H9 H 0.965857 0.247013 -0.118586 0.027 Uiso 1 1 calc R . . . .
C24 C 1.0047(7) 0.1018(5) 0.3874(5) 0.0320(12) Uani 1 1 d . . . . .
H24A H 0.962526 0.165135 0.443702 0.048 Uiso 1 1 calc GR . . . .
H24B H 1.081337 0.113665 0.327867 0.048 Uiso 1 1 calc GR . . . .
H24C H 1.051608 0.030724 0.416155 0.048 Uiso 1 1 calc GR . . . .
C20 C 0.7509(5) 0.0592(3) 0.2396(4) 0.0199(9) Uani 1 1 d . . . . .
C3 C 0.8981(5) 0.4022(4) 0.2688(4) 0.0205(9) Uani 1 1 d . . . . .
H3A H 0.885679 0.482842 0.271512 0.025 Uiso 1 1 calc R . . . .
H3B H 0.985776 0.358130 0.293728 0.025 Uiso 1 1 calc R . . . .
C1 C 0.8577(6) 0.6794(4) 0.4434(4) 0.0267(11) Uani 1 1 d . . . . .
C5 C 0.8461(5) 0.2847(4) 0.1456(4) 0.0174(8) Uani 1 1 d . . . . .
C14 C 0.5360(5) 0.3442(4) 0.2492(4) 0.0180(9) Uani 1 1 d . . . . .
C13 C 0.4810(5) 0.4622(4) 0.2829(4) 0.0183(9) Uani 1 1 d . . . . .
C7 C 0.5140(5) 0.6815(4) 0.0920(4) 0.0210(9) Uani 1 1 d . . . . .
C4 C 0.9218(5) 0.3568(4) 0.1564(4) 0.0189(9) Uani 1 1 d . . . . .
C23 C 0.8787(5) 0.0951(4) 0.3477(4) 0.0216(9) Uani 1 1 d . . . . .
C22 C 0.7232(6) 0.1232(4) 0.4120(4) 0.0217(10) Uani 1 1 d . . . . .
C18 C 0.3416(5) 0.5379(4) 0.2750(4) 0.0220(9) Uani 1 1 d . . . . .
H18 H 0.305996 0.616043 0.299521 0.026 Uiso 1 1 d R . . . .
C17 C 0.2544(5) 0.4981(4) 0.2305(4) 0.0241(10) Uani 1 1 d . . . . .
H17 H 0.158418 0.548542 0.226525 0.029 Uiso 1 1 d R . . . .
C21 C 0.6459(6) 0.0997(4) 0.3456(4) 0.0222(10) Uani 1 1 d . . . . .
C12 C 0.5779(5) 0.5069(4) 0.3247(4) 0.0194(9) Uani 1 1 d . . . . .
H12A H 0.515628 0.558403 0.391245 0.023 Uiso 1 1 calc R . . . .
H12B H 0.621273 0.550094 0.271129 0.023 Uiso 1 1 calc R . . . .
C6 C 0.8637(5) 0.2473(4) 0.0400(4) 0.0198(9) Uani 1 1 d . . . . .
H6 H 0.810613 0.202366 0.029027 0.024 Uiso 1 1 d R . . . .
C11 C 1.0149(5) 0.3830(4) 0.0677(4) 0.0227(10) Uani 1 1 d . . . . .
H11 H 1.065885 0.430235 0.077167 0.027 Uiso 1 1 calc R . . . .
C28 C 1.0409(5) 0.0083(4) 0.1538(4) 0.0250(10) Uani 1 1 d . . . . .
H28A H 1.099354 0.055350 0.153601 0.037 Uiso 1 1 calc GR . . . .
H28B H 1.017709 0.009989 0.085867 0.037 Uiso 1 1 calc GR . . . .
H28C H 1.100454 -0.070038 0.162664 0.037 Uiso 1 1 calc GR . . . .
C8 C 0.5210(7) 0.7893(5) 0.1373(5) 0.0333(12) Uani 1 1 d . . . . .
C16 C 0.3105(6) 0.3838(4) 0.1923(4) 0.0261(10) Uani 1 1 d . . . . .
H16 H 0.253627 0.356481 0.160492 0.031 Uiso 1 1 calc R . . . .
C27 C 0.7209(6) 0.0095(4) 0.1495(4) 0.0267(10) Uani 1 1 d . . . . .
H27A H 0.767200 0.033814 0.082020 0.040 Uiso 1 1 calc GR . . . .
H27B H 0.611281 0.035765 0.161991 0.040 Uiso 1 1 calc GR . . . .
H27C H 0.764634 -0.073473 0.145602 0.040 Uiso 1 1 calc GR . . . .
C25 C 0.6602(7) 0.1633(4) 0.5287(4) 0.0304(11) Uani 1 1 d . . . . .
H25A H 0.683005 0.097921 0.570011 0.046 Uiso 1 1 calc GR . . . .
H25B H 0.550107 0.204169 0.547345 0.046 Uiso 1 1 calc GR . . . .
H25C H 0.706111 0.214142 0.545410 0.046 Uiso 1 1 calc GR . . . .
C10 C 1.0337(5) 0.3400(4) -0.0356(4) 0.0239(10) Uani 1 1 d . . . . .
H10 H 1.099430 0.356194 -0.096038 0.029 Uiso 1 1 calc R . . . .
C26 C 0.4854(6) 0.1070(4) 0.3812(4) 0.0304(11) Uani 1 1 d . . . . .
H26A H 0.437257 0.136719 0.325705 0.046 Uiso 1 1 calc GR . . . .
H26B H 0.429297 0.157883 0.447726 0.046 Uiso 1 1 calc GR . . . .
H26C H 0.484837 0.031320 0.393368 0.046 Uiso 1 1 calc GR . . . .

loop_
_atom_site_aniso_label
_atom_site_aniso_U_11
_atom_site_aniso_U_22
_atom_site_aniso_U_33
_atom_site_aniso_U_23
_atom_site_aniso_U_13
_atom_site_aniso_U_12
Ir1 0.01635(10) 0.01302(10) 0.01459(11) 0.00180(6) -0.00535(7) -0.00570(7)
Ag1 0.02653(19) 0.02070(17) 0.02137(19) 0.00249(13) -0.00742(15) -0.01134(14)
Ag2 0.0245(2) 0.02046(18) 0.0349(2) -0.00121(15) -0.01418(16) -0.00748(14)
S1 0.0206(5) 0.0151(5) 0.0158(5) 0.0018(4) -0.0069(4) -0.0074(4)
F1 0.0397(18) 0.0198(14) 0.0354(17) 0.0015(12) -0.0047(14) -0.0104(13)
F4 0.0411(19) 0.0349(17) 0.044(2) -0.0083(14) -0.0250(16) -0.0104(14)
F2 0.0298(17) 0.0353(17) 0.055(2) 0.0081(16) 0.0071(16) -0.0120(14)
F3 0.082(3) 0.054(2) 0.047(2) 0.0289(18) -0.046(2) -0.037(2)
F5 0.043(2) 0.048(2) 0.117(4) -0.047(2) -0.042(3) 0.0101(17)
F6 0.134(4) 0.057(3) 0.070(3) 0.030(2) -0.056(3) -0.071(3)
O4 0.0244(17) 0.0206(16) 0.0282(18) 0.0024(14) -0.0122(15) -0.0085(13)
O5 0.0266(18) 0.0240(16) 0.0295(19) 0.0014(14) -0.0153(15) -0.0095(14)
O1 0.0340(19) 0.0213(15) 0.0158(16) 0.0037(12) -0.0104(14) -0.0131(14)
O3 0.045(2) 0.029(2) 0.053(3) -0.0003(18) -0.006(2) -0.0210(18)
O2 0.042(2) 0.031(2) 0.027(2) 0.0080(16) -0.0088(18) -0.0004(17)
C15 0.022(2) 0.022(2) 0.021(2) 0.0006(18) -0.0066(19) -0.0082(18)
C19 0.024(2) 0.0115(18) 0.024(2) 0.0059(17) -0.0071(19) -0.0059(16)
C2 0.027(2) 0.023(2) 0.022(2) 0.0034(18) -0.009(2) -0.0110(19)
C9 0.025(2) 0.017(2) 0.019(2) 0.0007(17) -0.0070(19) -0.0024(17)
C24 0.041(3) 0.028(3) 0.035(3) 0.010(2) -0.026(3) -0.012(2)
C20 0.022(2) 0.0108(18) 0.025(2) 0.0020(17) -0.0059(19) -0.0061(16)
C3 0.021(2) 0.023(2) 0.022(2) 0.0032(18) -0.0065(18) -0.0122(18)
C1 0.032(3) 0.016(2) 0.021(2) 0.0004(18) 0.000(2) -0.0039(19)
C5 0.015(2) 0.0169(19) 0.016(2) 0.0013(16) -0.0030(16) -0.0032(16)
C14 0.014(2) 0.019(2) 0.016(2) -0.0002(16) -0.0037(17) -0.0022(16)
C13 0.023(2) 0.020(2) 0.014(2) 0.0035(16) -0.0058(17) -0.0101(17)
C7 0.026(2) 0.021(2) 0.020(2) 0.0053(17) -0.0084(19) -0.0128(18)
C4 0.021(2) 0.018(2) 0.018(2) 0.0021(17) -0.0075(18) -0.0058(17)
C23 0.027(2) 0.018(2) 0.023(2) 0.0105(18) -0.014(2) -0.0076(18)
C22 0.034(3) 0.0116(19) 0.019(2) 0.0064(16) -0.009(2) -0.0074(18)
C18 0.021(2) 0.019(2) 0.021(2) 0.0043(17) -0.0052(18) -0.0030(17)
C17 0.020(2) 0.028(2) 0.021(2) 0.0061(19) -0.0069(19) -0.0045(18)
C21 0.026(2) 0.017(2) 0.024(2) 0.0038(18) -0.005(2) -0.0097(18)
C12 0.022(2) 0.0156(19) 0.020(2) 0.0003(17) -0.0073(18) -0.0059(17)
C6 0.022(2) 0.019(2) 0.020(2) 0.0020(17) -0.0110(18) -0.0060(17)
C11 0.021(2) 0.022(2) 0.028(3) 0.0081(19) -0.013(2) -0.0080(18)
C28 0.024(2) 0.020(2) 0.026(3) -0.0010(18) -0.006(2) -0.0043(18)
C8 0.037(3) 0.027(3) 0.042(3) 0.000(2) -0.024(3) -0.010(2)
C16 0.025(2) 0.032(3) 0.024(2) 0.002(2) -0.012(2) -0.011(2)
C27 0.032(3) 0.020(2) 0.030(3) -0.0015(19) -0.011(2) -0.012(2)
C25 0.041(3) 0.025(2) 0.019(2) 0.0035(19) -0.003(2) -0.011(2)
C10 0.023(2) 0.026(2) 0.020(2) 0.0093(18) -0.0053(19) -0.0073(18)
C26 0.026(3) 0.030(3) 0.034(3) 0.006(2) -0.004(2) -0.013(2)

loop_
_atom_type_symbol
_atom_type_description
_atom_type_scat_dispersion_real
_atom_type_scat_dispersion_imag
_atom_type_scat_source
C C 0.0033 0.0016 'International Tables Vol C Tables 4.2.6.8 and 6.1.1.4'
H H 0.0000 0.0000 'International Tables Vol C Tables 4.2.6.8 and 6.1.1.4'
Ag Ag -0.8971 1.1015 'International Tables Vol C Tables 4.2.6.8 and 6.1.1.4'
F F 0.0171 0.0103 'International Tables Vol C Tables 4.2.6.8 and 6.1.1.4'
Ir Ir -1.4442 7.9887 'International Tables Vol C Tables 4.2.6.8 and 6.1.1.4'
O O 0.0106 0.0060 'International Tables Vol C Tables 4.2.6.8 and 6.1.1.4'
S S 0.1246 0.1234 'International Tables Vol C Tables 4.2.6.8 and 6.1.1.4'

loop_
_geom_angle_atom_site_label_1
_geom_angle_atom_site_label_2
_geom_angle_atom_site_label_3
_geom_angle
_geom_angle_site_symmetry_1
_geom_angle_site_symmetry_3
_geom_angle_publ_flag
S1 Ir1 C19 132.63(12) . . ?
S1 Ir1 C20 164.93(13) . . ?
S1 Ir1 C23 103.39(13) . . ?
S1 Ir1 C22 103.47(12) . . ?
S1 Ir1 C21 132.99(13) . . ?
C20 Ir1 C19 37.61(17) . . ?
C20 Ir1 C23 62.39(17) . . ?
C20 Ir1 C22 62.46(17) . . ?
C20 Ir1 C21 37.64(17) . . ?
C5 Ir1 S1 80.75(13) . . ?
C5 Ir1 C19 93.78(17) . . ?
C5 Ir1 C20 108.75(17) . . ?
C5 Ir1 C14 86.57(17) . . ?
C5 Ir1 C23 113.21(18) . . ?
C5 Ir1 C22 150.83(17) . . ?
C5 Ir1 C21 146.06(17) . . ?
C14 Ir1 S1 84.05(13) . . ?
C14 Ir1 C19 142.95(17) . . ?
C14 Ir1 C20 107.71(18) . . ?
C14 Ir1 C23 159.59(19) . . ?
C14 Ir1 C22 122.44(18) . . ?
C14 Ir1 C21 98.94(18) . . ?
C23 Ir1 C19 36.44(17) . . ?
C23 Ir1 C22 37.62(18) . . ?
C23 Ir1 C21 61.98(18) . . ?
C22 Ir1 C19 61.82(16) . . ?
C21 Ir1 C19 62.02(17) . . ?
C21 Ir1 C22 36.68(17) . . ?
O1 Ag1 O3 85.13(12) . . ?
O1 Ag1 O2 132.56(12) . 2_766 ?
O1 Ag1 O2 88.90(13) . . ?
O1 Ag1 C18 87.15(14) . 2_666 ?
O1 Ag1 C17 118.28(14) . 2_666 ?
O3 Ag1 O2 52.57(13) . 2_766 ?
O3 Ag1 C17 139.11(14) . 2_666 ?
O2 Ag1 O3 110.25(14) . . ?
O2 Ag1 O2 87.40(13) . 2_766 ?
O2 Ag1 C17 103.63(14) . 2_666 ?
O2 Ag1 C17 108.52(15) 2_766 2_666 ?
C18 Ag1 O3 136.57(15) 2_666 . ?
C18 Ag1 O2 112.26(14) 2_666 . ?
C18 Ag1 O2 137.23(15) 2_666 2_766 ?
C18 Ag1 C17 31.94(16) 2_666 2_666 ?
O4 Ag2 Ag2 82.32(9) . 2_665 ?
O4 Ag2 O5 157.84(12) . . ?
O4 Ag2 C6 117.60(13) . . ?
O5 Ag2 Ag2 78.27(9) . 2_665 ?
O5 Ag2 C6 81.42(13) . . ?
C6 Ag2 Ag2 159.69(10) . 2_665 ?
O1 S1 Ir1 121.78(14) . . ?
O1 S1 C3 109.0(2) . . ?
O1 S1 C12 109.3(2) . . ?
C3 S1 Ir1 104.61(15) . . ?
C3 S1 C12 103.4(2) . . ?
C12 S1 Ir1 107.16(15) . . ?
C7 O4 Ag2 121.2(3) . . ?
C7 O5 Ag2 125.2(3) 2_665 . ?
S1 O1 Ag1 133.12(19) . . ?
C1 O3 Ag1 90.6(3) . . ?
Ag1 O2 Ag1 92.60(13) . 2_766 ?
C1 O2 Ag1 89.1(3) 2_766 2_766 ?
C1 O2 Ag1 118.5(3) 2_766 . ?
C14 C15 H15 118.8 . . ?
C16 C15 H15 118.8 . . ?
C16 C15 C14 122.4(4) . . ?
C20 C19 Ir1 70.0(2) . . ?
C20 C19 C28 125.2(4) . . ?
C23 C19 Ir1 71.2(3) . . ?
C23 C19 C20 108.4(4) . . ?
C23 C19 C28 126.3(4) . . ?
C28 C19 Ir1 125.4(3) . . ?
F1 C2 F2 106.1(4) . . ?
F1 C2 C1 111.4(4) . . ?
F2 C2 C1 111.5(4) . . ?
F3 C2 F1 106.7(4) . . ?
F3 C2 F2 107.6(4) . . ?
F3 C2 C1 113.1(4) . . ?
C6 C9 H9 119.8 . . ?
C10 C9 H9 119.8 . . ?
C10 C9 C6 120.3(4) . . ?
H24A C24 H24B 109.5 . . ?
H24A C24 H24C 109.5 . . ?
H24B C24 H24C 109.5 . . ?
C23 C24 H24A 109.5 . . ?
C23 C24 H24B 109.5 . . ?
C23 C24 H24C 109.5 . . ?
C19 C20 Ir1 72.3(2) . . ?
C19 C20 C21 107.0(4) . . ?
C19 C20 C27 126.5(4) . . ?
C21 C20 Ir1 72.3(3) . . ?
C21 C20 C27 125.3(4) . . ?
C27 C20 Ir1 130.4(3) . . ?
S1 C3 H3A 110.5 . . ?
S1 C3 H3B 110.5 . . ?
H3A C3 H3B 108.7 . . ?
C4 C3 S1 106.1(3) . . ?
C4 C3 H3A 110.5 . . ?
C4 C3 H3B 110.5 . . ?
O3 C1 O2 127.7(5) . 2_766 ?
O3 C1 C2 117.3(5) . . ?
O2 C1 C2 115.0(5) 2_766 . ?
C4 C5 Ir1 120.2(3) . . ?
C6 C5 Ir1 123.6(3) . . ?
C6 C5 C4 116.1(4) . . ?
C15 C14 Ir1 123.7(3) . . ?
C15 C14 C13 116.5(4) . . ?
C13 C14 Ir1 119.7(3) . . ?
C14 C13 C12 119.1(4) . . ?
C18 C13 C14 121.5(4) . . ?
C18 C13 C12 119.4(4) . . ?
O4 C7 C8 115.2(4) . . ?
O5 C7 O4 130.3(4) 2_665 . ?
O5 C7 C8 114.5(4) 2_665 . ?
C5 C4 C3 116.8(4) . . ?
C11 C4 C3 121.7(4) . . ?
C11 C4 C5 121.5(4) . . ?
C19 C23 Ir1 72.4(2) . . ?
C19 C23 C24 125.6(5) . . ?
C19 C23 C22 108.5(4) . . ?
C24 C23 Ir1 125.0(3) . . ?
C22 C23 Ir1 71.7(2) . . ?
C22 C23 C24 125.8(5) . . ?
C23 C22 Ir1 70.6(2) . . ?
C23 C22 C25 125.4(5) . . ?
C21 C22 Ir1 71.7(3) . . ?
C21 C22 C23 107.6(4) . . ?
C21 C22 C25 126.9(5) . . ?
C25 C22 Ir1 125.7(3) . . ?
Ag1 C18 H18 93.3 2_666 . ?
C13 C18 Ag1 95.5(3) . 2_666 ?
C13 C18 H18 120.1 . . ?
C13 C18 C17 119.8(4) . . ?
C17 C18 Ag1 81.3(3) . 2_666 ?
C17 C18 H18 120.1 . . ?
Ag1 C17 H17 99.1 2_666 . ?
C18 C17 Ag1 66.8(3) . 2_666 ?
C18 C17 H17 120.4 . . ?
C16 C17 Ag1 103.6(3) . 2_666 ?
C16 C17 C18 119.2(4) . . ?
C16 C17 H17 120.4 . . ?
C20 C21 Ir1 70.0(3) . . ?
C20 C21 C26 125.7(5) . . ?
C22 C21 Ir1 71.7(3) . . ?
C22 C21 C20 108.4(4) . . ?
C22 C21 C26 125.8(4) . . ?
C26 C21 Ir1 127.5(3) . . ?
S1 C12 H12A 110.0 . . ?
S1 C12 H12B 110.0 . . ?
C13 C12 S1 108.4(3) . . ?
C13 C12 H12A 110.0 . . ?
C13 C12 H12B 110.0 . . ?
H12A C12 H12B 108.4 . . ?
Ag2 C6 H6 89.0 . . ?
C9 C6 Ag2 89.2(3) . . ?
C9 C6 C5 122.2(4) . . ?
C9 C6 H6 118.9 . . ?
C5 C6 Ag2 91.7(3) . . ?
C5 C6 H6 118.9 . . ?
C4 C11 H11 119.9 . . ?
C4 C11 C10 120.2(4) . . ?
C10 C11 H11 119.9 . . ?
C19 C28 H28A 109.5 . . ?
C19 C28 H28B 109.5 . . ?
C19 C28 H28C 109.5 . . ?
H28A C28 H28B 109.5 . . ?
H28A C28 H28C 109.5 . . ?
H28B C28 H28C 109.5 . . ?
F4 C8 C7 113.0(4) . . ?
F5 C8 F4 106.3(5) . . ?
F5 C8 C7 112.3(5) . . ?
F6 C8 F4 106.9(5) . . ?
F6 C8 F5 108.4(5) . . ?
F6 C8 C7 109.8(5) . . ?
C15 C16 C17 120.3(4) . . ?
C15 C16 H16 119.9 . . ?
C17 C16 H16 119.9 . . ?
C20 C27 H27A 109.5 . . ?
C20 C27 H27B 109.5 . . ?
C20 C27 H27C 109.5 . . ?
H27A C27 H27B 109.5 . . ?
H27A C27 H27C 109.5 . . ?
H27B C27 H27C 109.5 . . ?
C22 C25 H25A 109.5 . . ?
C22 C25 H25B 109.5 . . ?
C22 C25 H25C 109.5 . . ?
H25A C25 H25B 109.5 . . ?
H25A C25 H25C 109.5 . . ?
H25B C25 H25C 109.5 . . ?
C9 C10 C11 119.5(4) . . ?
C9 C10 H10 120.2 . . ?
C11 C10 H10 120.2 . . ?
C21 C26 H26A 109.5 . . ?
C21 C26 H26B 109.5 . . ?
C21 C26 H26C 109.5 . . ?
H26A C26 H26B 109.5 . . ?
H26A C26 H26C 109.5 . . ?
H26B C26 H26C 109.5 . . ?

loop_
_geom_bond_atom_site_label_1
_geom_bond_atom_site_label_2
_geom_bond_distance
_geom_bond_site_symmetry_2
_geom_bond_publ_flag
Ir1 S1 2.1802(10) . ?
Ir1 C19 2.250(4) . ?
Ir1 C20 2.219(4) . ?
Ir1 C5 2.040(4) . ?
Ir1 C14 2.050(4) . ?
Ir1 C23 2.235(4) . ?
Ir1 C22 2.250(4) . ?
Ir1 C21 2.249(5) . ?
Ag1 O1 2.398(3) . ?
Ag1 O3 2.508(4) . ?
Ag1 O2 2.528(4) 2_766 ?
Ag1 O2 2.449(4) . ?
Ag1 C18 2.445(5) 2_666 ?
Ag1 C17 2.629(5) 2_666 ?
Ag2 Ag2 2.9664(7) 2_665 ?
Ag2 O4 2.199(3) . ?
Ag2 O5 2.223(3) . ?
Ag2 C6 2.597(4) . ?
S1 O1 1.479(3) . ?
S1 C3 1.803(5) . ?
S1 C12 1.808(4) . ?
F1 C2 1.332(6) . ?
F4 C8 1.328(6) . ?
F2 C2 1.334(6) . ?
F3 C2 1.318(6) . ?
F5 C8 1.325(7) . ?
F6 C8 1.325(8) . ?
O4 C7 1.249(6) . ?
O5 C7 1.239(6) 2_665 ?
O3 C1 1.229(7) . ?
O2 C1 1.256(7) 2_766 ?
C15 H15 0.9500 . ?
C15 C14 1.398(6) . ?
C15 C16 1.389(6) . ?
C19 C20 1.441(7) . ?
C19 C23 1.402(7) . ?
C19 C28 1.499(7) . ?
C2 C1 1.539(7) . ?
C9 H9 0.9500 . ?
C9 C6 1.391(7) . ?
C9 C10 1.377(7) . ?
C24 H24A 0.9800 . ?
C24 H24B 0.9800 . ?
C24 H24C 0.9800 . ?
C24 C23 1.519(7) . ?
C20 C21 1.442(7) . ?
C20 C27 1.499(6) . ?
C3 H3A 0.9900 . ?
C3 H3B 0.9900 . ?
C3 C4 1.511(6) . ?
C5 C4 1.421(6) . ?
C5 C6 1.411(6) . ?
C14 C13 1.425(6) . ?
C13 C18 1.398(6) . ?
C13 C12 1.509(6) . ?
C7 C8 1.538(7) . ?
C4 C11 1.391(7) . ?
C23 C22 1.446(7) . ?
C22 C21 1.416(7) . ?
C22 C25 1.494(7) . ?
C18 H18 0.9500 . ?
C18 C17 1.407(7) . ?
C17 H17 0.9498 . ?
C17 C16 1.394(7) . ?
C21 C26 1.500(7) . ?
C12 H12A 0.9900 . ?
C12 H12B 0.9900 . ?
C6 H6 0.9500 . ?
C11 H11 0.9500 . ?
C11 C10 1.403(7) . ?
C28 H28A 0.9800 . ?
C28 H28B 0.9800 . ?
C28 H28C 0.9800 . ?
C16 H16 0.9500 . ?
C27 H27A 0.9800 . ?
C27 H27B 0.9800 . ?
C27 H27C 0.9800 . ?
C25 H25A 0.9800 . ?
C25 H25B 0.9800 . ?
C25 H25C 0.9800 . ?
C10 H10 0.9500 . ?
C26 H26A 0.9800 . ?
C26 H26B 0.9800 . ?
C26 H26C 0.9800 . ?

loop_
_geom_torsion_atom_site_label_1
_geom_torsion_atom_site_label_2
_geom_torsion_atom_site_label_3
_geom_torsion_atom_site_label_4
_geom_torsion
_geom_torsion_site_symmetry_1
_geom_torsion_site_symmetry_2
_geom_torsion_site_symmetry_3
_geom_torsion_site_symmetry_4
_geom_torsion_publ_flag
Ir1 S1 O1 Ag1 151.15(17) . . . . ?
Ir1 S1 C3 C4 33.0(3) . . . . ?
Ir1 S1 C12 C13 12.1(3) . . . . ?
Ir1 C19 C20 C21 -64.5(3) . . . . ?
Ir1 C19 C20 C27 127.6(5) . . . . ?
Ir1 C19 C23 C24 -120.9(5) . . . . ?
Ir1 C19 C23 C22 63.1(3) . . . . ?
Ir1 C20 C21 C22 -61.8(3) . . . . ?
Ir1 C20 C21 C26 122.5(5) . . . . ?
Ir1 C5 C4 C3 -5.8(5) . . . . ?
Ir1 C5 C4 C11 173.4(3) . . . . ?
Ir1 C5 C6 Ag2 96.2(3) . . . . ?
Ir1 C5 C6 C9 -173.7(3) . . . . ?
Ir1 C14 C13 C18 -173.1(3) . . . . ?
Ir1 C14 C13 C12 8.8(6) . . . . ?
Ir1 C23 C22 C21 62.5(3) . . . . ?
Ir1 C23 C22 C25 -120.6(4) . . . . ?
Ir1 C22 C21 C20 60.7(3) . . . . ?
Ir1 C22 C21 C26 -123.5(5) . . . . ?
Ag1 O3 C1 O2 0.8(6) . . . 2_766 ?
Ag1 O3 C1 C2 -176.2(4) . . . . ?
Ag1 C18 C17 C16 -93.0(4) 2_666 . . . ?
Ag1 C17 C16 C15 -69.2(5) 2_666 . . . ?
Ag2 O4 C7 O5 -5.2(7) . . . 2_665 ?
Ag2 O4 C7 C8 176.4(3) . . . . ?
S1 C3 C4 C5 -19.3(5) . . . . ?
S1 C3 C4 C11 161.5(4) . . . . ?
F1 C2 C1 O3 111.2(5) . . . . ?
F1 C2 C1 O2 -66.2(6) . . . 2_766 ?
F2 C2 C1 O3 -130.5(5) . . . . ?
F2 C2 C1 O2 52.1(6) . . . 2_766 ?
F3 C2 C1 O3 -9.0(7) . . . . ?
F3 C2 C1 O2 173.6(5) . . . 2_766 ?
O4 C7 C8 F4 -29.6(7) . . . . ?
O4 C7 C8 F5 -149.8(5) . . . . ?
O4 C7 C8 F6 89.6(6) . . . . ?
O5 C7 C8 F4 151.7(5) 2_665 . . . ?
O5 C7 C8 F5 31.5(7) 2_665 . . . ?
O5 C7 C8 F6 -89.1(6) 2_665 . . . ?
O1 S1 C3 C4 164.7(3) . . . . ?
O1 S1 C12 C13 -121.8(3) . . . . ?
C15 C14 C13 C18 4.8(7) . . . . ?
C15 C14 C13 C12 -173.2(4) . . . . ?
C19 C20 C21 Ir1 64.5(3) . . . . ?
C19 C20 C21 C22 2.7(5) . . . . ?
C19 C20 C21 C26 -173.0(4) . . . . ?
C19 C23 C22 Ir1 -63.5(3) . . . . ?
C19 C23 C22 C21 -1.0(5) . . . . ?
C19 C23 C22 C25 175.9(4) . . . . ?
C24 C23 C22 Ir1 120.5(5) . . . . ?
C24 C23 C22 C21 -177.0(4) . . . . ?
C24 C23 C22 C25 -0.2(7) . . . . ?
C20 C19 C23 Ir1 -60.4(3) . . . . ?
C20 C19 C23 C24 178.7(4) . . . . ?
C20 C19 C23 C22 2.7(5) . . . . ?
C3 S1 O1 Ag1 29.3(3) . . . . ?
C3 S1 C12 C13 122.2(3) . . . . ?
C3 C4 C11 C10 -179.6(4) . . . . ?
C5 C4 C11 C10 1.3(7) . . . . ?
C14 C15 C16 C17 2.0(8) . . . . ?
C14 C13 C18 Ag1 81.4(4) . . . 2_666 ?
C14 C13 C18 C17 -1.6(7) . . . . ?
C14 C13 C12 S1 -13.6(5) . . . . ?
C13 C18 C17 Ag1 91.3(4) . . . 2_666 ?
C13 C18 C17 C16 -1.7(7) . . . . ?
C4 C5 C6 Ag2 -86.8(4) . . . . ?
C4 C5 C6 C9 3.3(6) . . . . ?
C4 C11 C10 C9 1.7(7) . . . . ?
C23 C19 C20 Ir1 61.1(3) . . . . ?
C23 C19 C20 C21 -3.3(5) . . . . ?
C23 C19 C20 C27 -171.3(4) . . . . ?
C23 C22 C21 Ir1 -61.9(3) . . . . ?
C23 C22 C21 C20 -1.1(5) . . . . ?
C23 C22 C21 C26 174.6(4) . . . . ?
C18 C13 C12 S1 168.4(4) . . . . ?
C18 C17 C16 C15 1.5(7) . . . . ?
C12 S1 O1 Ag1 -83.0(3) . . . . ?
C12 S1 C3 C4 -79.0(3) . . . . ?
C12 C13 C18 Ag1 -100.5(4) . . . 2_666 ?
C12 C13 C18 C17 176.4(4) . . . . ?
C6 C9 C10 C11 -2.1(7) . . . . ?
C6 C5 C4 C3 177.1(4) . . . . ?
C6 C5 C4 C11 -3.7(6) . . . . ?
C28 C19 C20 Ir1 -119.8(4) . . . . ?
C28 C19 C20 C21 175.7(4) . . . . ?
C28 C19 C20 C27 7.8(7) . . . . ?
C28 C19 C23 Ir1 120.6(4) . . . . ?
C28 C19 C23 C24 -0.3(7) . . . . ?
C28 C19 C23 C22 -176.3(4) . . . . ?
C16 C15 C14 Ir1 172.9(4) . . . . ?
C16 C15 C14 C13 -5.0(7) . . . . ?
C27 C20 C21 Ir1 -127.4(4) . . . . ?
C27 C20 C21 C22 170.8(4) . . . . ?
C27 C20 C21 C26 -4.9(7) . . . . ?
C25 C22 C21 Ir1 121.4(5) . . . . ?
C25 C22 C21 C20 -177.9(4) . . . . ?
C25 C22 C21 C26 -2.2(7) . . . . ?
C10 C9 C6 Ag2 91.0(4) . . . . ?
C10 C9 C6 C5 -0.5(7) . . . . ?
